data_7154082
loop_
_publ_author_name
'Muthusamy, Sengodagounder'
'Karikalan, Thangaraju'

_publ_section_title
;
 Rhodium(ii) catalyzed synthesis of macrocycles incorporating oxindole via
 O-H/N-H insertion reactions.
;
_journal_issue 45
_journal_name_full 'Organic &amp; biomolecular chemistry'
_journal_page_first 9243
_journal_page_last 9256
_journal_paper_doi 10.1039/c4ob01671h
_journal_volume 12
_journal_year 2014
_chemical_formula_moiety C22H22N2O4
_chemical_formula_sum 'C22 H22 N2 O4'
_chemical_formula_weight 378.42
_chemical_name_common macrocycle
_chemical_name_systematic
; 
 ? 
;
_space_group_IT_number 2
_symmetry_cell_setting triclinic
_symmetry_space_group_name_Hall '-P 1'
_symmetry_space_group_name_H-M 'P -1'
_atom_sites_solution_hydrogens geom
_atom_sites_solution_primary direct
_atom_sites_solution_secondary difmap
_audit_creation_method SHELXL-97
_cell_angle_alpha 75.8000(10)
_cell_angle_beta 77.8030(10)
_cell_angle_gamma 72.6440(10)
_cell_formula_units_Z 2
_cell_length_a 7.9479(2)
_cell_length_b 9.0065(2)
_cell_length_c 14.4450(3)
_cell_measurement_temperature 296(2)
_cell_volume 946.06(4)
_computing_cell_refinement 'BRUKER SMART'
_computing_data_collection 'BRUKER SMART'
_computing_data_reduction 'BRUKER SAINT'
_computing_molecular_graphics ORTEP
_computing_structure_refinement 'SHELXL-97 (Sheldrick, 1997)'
_computing_structure_solution 'SHELXS-97 (Sheldrick, 1990)'
_diffrn_ambient_temperature 296(2)
_diffrn_measured_fraction_theta_full 0.992
_diffrn_measured_fraction_theta_max 0.992
_diffrn_measurement_device_type 'BRUKER SMART APEX CCD DIFFRACTOMETER'
_diffrn_measurement_method 'OMEGA-PHI SCAN'
_diffrn_radiation_monochromator graphite
_diffrn_radiation_source 'fine-focus sealed tube'
_diffrn_radiation_type MoK\a
_diffrn_radiation_wavelength 0.71073
_diffrn_reflns_av_R_equivalents 0.0294
_diffrn_reflns_av_sigmaI/netI 0.0316
_diffrn_reflns_limit_h_max 11
_diffrn_reflns_limit_h_min -11
_diffrn_reflns_limit_k_max 11
_diffrn_reflns_limit_k_min -12
_diffrn_reflns_limit_l_max 20
_diffrn_reflns_limit_l_min -20
_diffrn_reflns_number 21898
_diffrn_reflns_theta_full 30.74
_diffrn_reflns_theta_max 30.74
_diffrn_reflns_theta_min 1.47
_exptl_absorpt_coefficient_mu 0.092
_exptl_absorpt_correction_type none
_exptl_crystal_colour colourless
_exptl_crystal_density_diffrn 1.328
_exptl_crystal_density_meas ?
_exptl_crystal_density_method 'not measured'
_exptl_crystal_description NEEDLE
_exptl_crystal_F_000 400
_exptl_crystal_size_max 0.09
_exptl_crystal_size_mid 0.08
_exptl_crystal_size_min 0.04
_refine_diff_density_max 0.258
_refine_diff_density_min -0.214
_refine_diff_density_rms 0.043
_refine_ls_extinction_method none
_refine_ls_goodness_of_fit_ref 0.844
_refine_ls_hydrogen_treatment mixed
_refine_ls_matrix_type full
_refine_ls_number_parameters 253
_refine_ls_number_reflns 5847
_refine_ls_number_restraints 0
_refine_ls_restrained_S_all 0.844
_refine_ls_R_factor_all 0.0843
_refine_ls_R_factor_gt 0.0528
_refine_ls_shift/su_max 0.139
_refine_ls_shift/su_mean 0.025
_refine_ls_structure_factor_coef Fsqd
_refine_ls_weighting_details 'calc w=1/[\s^2^(Fo^2^)+(0.1793P)^2^+0.0702P] where P=(Fo^2^+2Fc^2^)/3'
_refine_ls_weighting_scheme calc
_refine_ls_wR_factor_gt 0.1785
_refine_ls_wR_factor_ref 0.2239
_reflns_number_gt 3812
_reflns_number_total 5847
_reflns_threshold_expression >2sigma(I)
_cod_data_source_file c4ob01671h2.cif
_cod_data_source_block macrocycle_19a
_cod_depositor_comments
;
The following automatic conversions were performed:

'_symmetry_cell_setting' value 'Triclinic' changed to 'triclinic'
according to
/usr/data/users/saulius/crontab/automatic-downloads/rss-feeds/RSC/lib/dictionaries/cif_core.dic
dictionary named 'cif_core.dic' version 2.4.2 from 2011-04-26.

Automatic conversion script
Id: cif_fix_values 2827 2014-09-09 07:05:25Z andrius 

 Adding full bibliography for 7154081--7154082.cif.

The following automatic conversions were performed:

'_exptl_crystal_density_meas' value 'not measured' was changed to '?'
- the value is perceived as not measured.

Automatic conversion script
Id: cif_fix_values 3008 2015-01-20 13:52:24Z robertas 
;
_cod_database_code 7154082

loop_
_symmetry_equiv_pos_as_xyz
'x, y, z'
'-x, -y, -z'

loop_
_atom_site_label
_atom_site_type_symbol
_atom_site_fract_x
_atom_site_fract_y
_atom_site_fract_z
_atom_site_U_iso_or_equiv
_atom_site_adp_type
_atom_site_occupancy
_atom_site_symmetry_multiplicity
_atom_site_calc_flag
_atom_site_refinement_flags
C13 C -0.3063(3) 0.4669(2) 0.0659(2) 0.0705(6) Uani 1 1 d .
H13 H -0.3801 0.5331 0.0221 0.085 Uiso 1 1 calc R
O2 O 0.72618(15) 0.91196(18) 0.65110(9) 0.0566(4) Uani 1 1 d .
O4 O -0.1475(2) 0.29695(16) -0.11988(10) 0.0707(5) Uani 1 1 d .
O3 O 0.2407(3) 0.1613(2) -0.10236(10) 0.0794(5) Uani 1 1 d .
C11 C 0.7572(2) 0.8647(2) 0.32531(11) 0.0485(4) Uani 1 1 d .
H11A H 0.8200 0.7769 0.2929 0.058 Uiso 1 1 calc R
H11B H 0.8070 0.9537 0.2939 0.058 Uiso 1 1 calc R
C10 C 0.4397(2) 1.0896(2) 0.68533(12) 0.0509(4) Uani 1 1 d .
H10A H 0.4924 1.1749 0.6492 0.061 Uiso 1 1 calc R
H10B H 0.4505 1.0756 0.7528 0.061 Uiso 1 1 calc R
C9 C 0.5391(2) 0.9405(2) 0.64987(14) 0.0540(4) Uani 1 1 d .
H9A H 0.4968 0.8521 0.6908 0.065 Uiso 1 1 calc R
H9B H 0.5185 0.9496 0.5846 0.065 Uiso 1 1 calc R
C20 C 0.2714(2) 0.0806(2) 0.10018(14) 0.0507(4) Uani 1 1 d .
H20A H 0.2918 0.1245 0.1506 0.061 Uiso 1 1 calc R
H20B H 0.3794 0.0668 0.0534 0.061 Uiso 1 1 calc R
C22 C -0.2355(3) 0.0800(2) -0.14424(14) 0.0531(4) Uani 1 1 d .
H22A H -0.1323 0.0674 -0.1942 0.064 Uiso 1 1 calc R
H22B H -0.3369 0.1489 -0.1744 0.064 Uiso 1 1 calc R
C21 C -0.2026(3) 0.1574(2) -0.07070(14) 0.0651(6) Uani 1 1 d .
H21A H -0.3108 0.1848 -0.0256 0.078 Uiso 1 1 calc R
H21B H -0.1107 0.0846 -0.0347 0.078 Uiso 1 1 calc R
O1 O 0.80908(18) 1.05774(15) 0.44454(11) 0.0587(4) Uani 1 1 d .
N2 N 0.12562(17) 0.19345(15) 0.05267(8) 0.0400(3) Uani 1 1 d .
C17 C -0.0341(2) 0.27607(17) 0.10077(10) 0.0383(3) Uani 1 1 d .
C19 C 0.1237(3) 0.2236(2) -0.04462(11) 0.0498(4) Uani 1 1 d .
C12 C -0.1441(2) 0.37179(19) 0.03412(13) 0.0472(4) Uani 1 1 d .
C18 C -0.0533(3) 0.3469(2) -0.06510(12) 0.0546(5) Uani 1 1 d .
H18 H -0.0261 0.4461 -0.1019 0.065 Uiso 1 1 calc R
C16 C -0.0827(3) 0.2705(2) 0.19937(12) 0.0534(4) Uani 1 1 d .
H16 H -0.0076 0.2066 0.2432 0.064 Uiso 1 1 calc R
C15 C -0.2500(4) 0.3655(3) 0.22942(18) 0.0768(7) Uani 1 1 d .
H15 H -0.2889 0.3628 0.2951 0.092 Uiso 1 1 calc R
C14 C -0.3585(3) 0.4630(3) 0.1642(3) 0.0847(8) Uani 1 1 d .
H14 H -0.4681 0.5270 0.1862 0.102 Uiso 1 1 calc R
N1 N 0.78565(15) 0.81909(15) 0.42611(8) 0.0380(3) Uani 1 1 d .
C6 C 0.77532(18) 0.67202(18) 0.48669(11) 0.0400(3) Uani 1 1 d .
C7 C 0.80906(18) 0.91975(19) 0.47638(11) 0.0401(3) Uani 1 1 d .
C1 C 0.79956(19) 0.6711(2) 0.57898(11) 0.0436(4) Uani 1 1 d .
C8 C 0.83329(19) 0.8260(2) 0.57947(11) 0.0432(4) Uani 1 1 d .
H8 H 0.9585 0.8057 0.5867 0.052 Uiso 1 1 calc R
C5 C 0.7464(2) 0.5433(2) 0.46259(16) 0.0574(5) Uani 1 1 d .
H5 H 0.7301 0.5457 0.4003 0.069 Uiso 1 1 calc R
C2 C 0.7957(2) 0.5373(3) 0.65047(15) 0.0655(6) Uani 1 1 d .
H2 H 0.8123 0.5348 0.7127 0.079 Uiso 1 1 calc R
C4 C 0.7426(3) 0.4106(2) 0.5349(2) 0.0744(7) Uani 1 1 d .
H4 H 0.7234 0.3218 0.5211 0.089 Uiso 1 1 calc R
C3 C 0.7669(3) 0.4081(3) 0.6275(2) 0.0807(8) Uani 1 1 d .
H3 H 0.7637 0.3177 0.6749 0.097 Uiso 1 1 calc R

loop_
_atom_site_aniso_label
_atom_site_aniso_U_11
_atom_site_aniso_U_22
_atom_site_aniso_U_33
_atom_site_aniso_U_23
_atom_site_aniso_U_13
_atom_site_aniso_U_12
C13 0.0591(11) 0.0444(10) 0.1184(19) -0.0223(11) -0.0320(12) -0.0106(9)
O2 0.0381(6) 0.0857(10) 0.0537(7) -0.0336(7) -0.0136(5) -0.0066(6)
O4 0.1308(13) 0.0482(7) 0.0572(7) 0.0105(6) -0.0568(8) -0.0465(8)
O3 0.1087(12) 0.0835(11) 0.0492(7) -0.0283(7) 0.0167(8) -0.0370(9)
C11 0.0435(8) 0.0647(11) 0.0328(7) -0.0130(7) -0.0019(6) -0.0072(7)
C10 0.0489(8) 0.0674(11) 0.0394(7) -0.0192(7) -0.0112(6) -0.0092(8)
C9 0.0372(7) 0.0660(12) 0.0622(10) -0.0230(9) -0.0102(7) -0.0081(7)
C20 0.0519(9) 0.0456(9) 0.0657(10) -0.0173(8) -0.0214(8) -0.0152(7)
C22 0.0701(11) 0.0412(9) 0.0590(10) -0.0077(7) -0.0343(8) -0.0152(8)
C21 0.1067(16) 0.0490(10) 0.0593(10) 0.0003(8) -0.0381(11) -0.0403(11)
O1 0.0607(8) 0.0454(7) 0.0776(9) -0.0045(6) -0.0220(6) -0.0231(6)
N2 0.0499(7) 0.0391(7) 0.0363(6) -0.0094(5) -0.0076(5) -0.0172(5)
C17 0.0504(8) 0.0338(7) 0.0380(7) -0.0086(5) -0.0077(6) -0.0197(6)
C19 0.0781(11) 0.0477(9) 0.0341(7) -0.0107(6) -0.0027(7) -0.0335(9)
C12 0.0591(9) 0.0349(8) 0.0582(9) -0.0091(7) -0.0208(7) -0.0195(7)
C18 0.0956(13) 0.0400(8) 0.0438(8) 0.0013(6) -0.0307(8) -0.0346(9)
C16 0.0805(12) 0.0482(9) 0.0390(8) -0.0133(7) -0.0006(7) -0.0297(9)
C15 0.0927(16) 0.0697(15) 0.0749(14) -0.0381(12) 0.0284(13) -0.0403(13)
C14 0.0618(13) 0.0631(14) 0.132(2) -0.0455(16) 0.0167(14) -0.0197(11)
N1 0.0393(6) 0.0400(7) 0.0353(6) -0.0075(5) -0.0062(5) -0.0103(5)
C6 0.0325(6) 0.0373(8) 0.0473(8) -0.0092(6) -0.0004(5) -0.0080(5)
C7 0.0316(6) 0.0447(8) 0.0474(8) -0.0091(6) -0.0102(5) -0.0119(6)
C1 0.0334(7) 0.0465(9) 0.0441(8) -0.0020(6) -0.0049(5) -0.0063(6)
C8 0.0339(7) 0.0568(10) 0.0406(7) -0.0130(7) -0.0106(5) -0.0081(6)
C5 0.0508(9) 0.0479(10) 0.0773(12) -0.0236(9) -0.0003(8) -0.0157(8)
C2 0.0498(10) 0.0668(13) 0.0570(11) 0.0113(9) -0.0017(8) -0.0045(9)
C4 0.0537(11) 0.0405(10) 0.122(2) -0.0179(12) 0.0108(12) -0.0171(8)
C3 0.0586(12) 0.0481(11) 0.1041(19) 0.0174(11) 0.0104(12) -0.0092(9)

loop_
_atom_type_symbol
_atom_type_description
_atom_type_scat_dispersion_real
_atom_type_scat_dispersion_imag
_atom_type_scat_source
C C 0.0033 0.0016 'International Tables Vol C Tables 4.2.6.8 and 6.1.1.4'
H H 0.0000 0.0000 'International Tables Vol C Tables 4.2.6.8 and 6.1.1.4'
N N 0.0061 0.0033 'International Tables Vol C Tables 4.2.6.8 and 6.1.1.4'
O O 0.0106 0.0060 'International Tables Vol C Tables 4.2.6.8 and 6.1.1.4'

loop_
_geom_angle_atom_site_label_1
_geom_angle_atom_site_label_2
_geom_angle_atom_site_label_3
_geom_angle
_geom_angle_site_symmetry_3
C12 C13 C14 119.2(2) .
C8 O2 C9 112.39(12) .
C18 O4 C21 113.17(12) .
N1 C11 C10 112.54(12) 2_676
C9 C10 C11 111.78(15) 2_676
O2 C9 C10 109.75(15) .
N2 C20 C22 113.24(13) 2
C21 C22 C20 112.55(15) 2
O4 C21 C22 108.72(15) .
C19 N2 C17 111.33(14) .
C19 N2 C20 123.72(15) .
C17 N2 C20 124.82(13) .
C12 C17 C16 122.44(17) .
C12 C17 N2 109.89(14) .
C16 C17 N2 127.67(16) .
O3 C19 N2 125.0(2) .
O3 C19 C18 127.49(16) .
N2 C19 C18 107.53(14) .
C13 C12 C17 119.46(18) .
C13 C12 C18 131.87(18) .
C17 C12 C18 108.67(15) .
O4 C18 C12 116.68(17) .
O4 C18 C19 112.20(15) .
C12 C18 C19 102.48(12) .
C15 C16 C17 116.6(2) .
C14 C15 C16 121.5(2) .
C15 C14 C13 120.7(2) .
C7 N1 C6 111.16(13) .
C7 N1 C11 123.79(14) .
C6 N1 C11 124.78(14) .
C5 C6 C1 122.29(17) .
C5 C6 N1 127.85(16) .
C1 C6 N1 109.86(14) .
O1 C7 N1 125.48(15) .
O1 C7 C8 127.23(14) .
N1 C7 C8 107.28(13) .
C2 C1 C6 119.71(18) .
C2 C1 C8 131.70(17) .
C6 C1 C8 108.56(13) .
O2 C8 C1 117.37(13) .
O2 C8 C7 112.09(13) .
C1 C8 C7 102.78(12) .
C6 C5 C4 117.3(2) .
C3 C2 C1 118.6(2) .
C3 C4 C5 120.9(2) .
C2 C3 C4 121.1(2) .

loop_
_geom_bond_atom_site_label_1
_geom_bond_atom_site_label_2
_geom_bond_distance
_geom_bond_site_symmetry_2
C13 C12 1.375(3) .
C13 C14 1.388(4) .
O2 C8 1.4223(19) .
O2 C9 1.4344(19) .
O4 C18 1.4192(19) .
O4 C21 1.427(2) .
O3 C19 1.210(2) .
C11 N1 1.4597(19) .
C11 C10 1.526(2) 2_676
C10 C9 1.492(3) .
C10 C11 1.526(2) 2_676
C20 N2 1.462(2) .
C20 C22 1.516(2) 2
C22 C21 1.507(2) .
C22 C20 1.516(2) 2
O1 C7 1.2149(19) .
N2 C19 1.3667(19) .
N2 C17 1.402(2) .
C17 C12 1.390(2) .
C17 C16 1.387(2) .
C19 C18 1.544(3) .
C12 C18 1.500(3) .
C16 C15 1.396(3) .
C15 C14 1.373(4) .
N1 C7 1.3654(19) .
N1 C6 1.412(2) .
C6 C5 1.382(2) .
C6 C1 1.384(2) .
C7 C8 1.541(2) .
C1 C2 1.384(2) .
C1 C8 1.499(2) .
C5 C4 1.384(3) .
C2 C3 1.378(4) .
C4 C3 1.385(4) .
